data_4307537
loop_
_publ_author_name
'Julieta Gradinaru'
'Alessandra Forni'
'Vadim Druta'
'Francesca Tessore'
'Sandro Zecchin'
'Silvio Quici'
'Nicolae Garbalau'

_publ_contact_author_address
;    CNR - Istituto di Scienze e Tecnologie Molecolari
     Via Golgi 19
     I-20133 Milano
     Italy
;
_publ_contact_author_email a.forni@istm.cnr.it
_publ_contact_author_fax 39(2)50314300
_publ_contact_author_name 'Dr. Alessandra Forni'
_publ_contact_author_phone 39(2)50314273
_publ_section_title
;
Structural, Spectral, Electric-Field-Induced Second Harmonic, and
Theoretical Study of Ni(II), Cu(II), Zn(II), and VO(II) Complexes with
[N2O2] Unsymmetrical Schiff Bases of S-Methylisothiosemicarbazide
Derivatives
;
_journal_name_full 'Inorganic Chemistry'
_journal_page_first 884
_journal_page_last 895
_journal_paper_doi 10.1021/ic062035r
_journal_volume 46
_journal_year 2007
_chemical_formula_moiety 'C19 H17 N3 O2 S Zn . C H4 O'
_chemical_formula_sum 'C20 H21 N3 O3 S Zn'
_chemical_formula_weight 448.83
_chemical_name_systematic
; 
[8-(2'-oxyphenyl)-3-methyl-1-phenyl-6-thiomethyl-1-one-4,5,7-
triazaocta-1,3,5,7-tetraenato(-)-2'-olato(-)O,O',N4N7]zinc(II) 
;
_space_group_IT_number 2
_symmetry_cell_setting triclinic
_symmetry_space_group_name_Hall '-P 1'
_symmetry_space_group_name_H-M 'P -1'
_atom_sites_solution_hydrogens geom
_atom_sites_solution_primary direct
_atom_sites_solution_secondary difmap
_audit_creation_method SHELXL-97
_cell_angle_alpha 87.17(3)
_cell_angle_beta 86.79(3)
_cell_angle_gamma 79.57(3)
_cell_formula_units_Z 2
_cell_length_a 5.0410(10)
_cell_length_b 8.841(2)
_cell_length_c 23.718(5)
_cell_measurement_reflns_used 1249
_cell_measurement_temperature 293(2)
_cell_measurement_theta_max 18.079
_cell_measurement_theta_min 2.344
_cell_volume 1037.1(4)
_computing_cell_refinement 'SAINT (Bruker, 1997)'
_computing_data_collection 'SMART (Bruker, 1997)'
_computing_data_reduction SAINT
_computing_molecular_graphics 'ORTEP III ( Burnett&Johnson, 1996)'
_computing_publication_material 'SHELXL-97,PARST (Nardelli, 1995)'
_computing_structure_refinement 'SHELXL-97 (Sheldrick, 1997)'
_computing_structure_solution 'SIR92 (Altomare et al.,1994)'
_diffrn_ambient_temperature 293(2)
_diffrn_measured_fraction_theta_full 1.000
_diffrn_measured_fraction_theta_max 1.000
_diffrn_measurement_device_type 'Bruker SMART APEX'
_diffrn_measurement_method 'phi and omega scans'
_diffrn_radiation_monochromator graphite
_diffrn_radiation_source 'fine-focus sealed tube'
_diffrn_radiation_type MoK\a
_diffrn_radiation_wavelength 0.71073
_diffrn_reflns_av_R_equivalents 0.0959
_diffrn_reflns_av_sigmaI/netI 0.1507
_diffrn_reflns_limit_h_max 6
_diffrn_reflns_limit_h_min -6
_diffrn_reflns_limit_k_max 11
_diffrn_reflns_limit_k_min -11
_diffrn_reflns_limit_l_max 30
_diffrn_reflns_limit_l_min -30
_diffrn_reflns_number 14113
_diffrn_reflns_theta_full 27.49
_diffrn_reflns_theta_max 27.49
_diffrn_reflns_theta_min 1.72
_diffrn_standards_decay_% 2.40
_exptl_absorpt_coefficient_mu 1.310
_exptl_absorpt_correction_T_max 1.000
_exptl_absorpt_correction_T_min 0.636
_exptl_absorpt_correction_type multi-scan
_exptl_absorpt_process_details
;
SADABS, Bruker, 1997
;
_exptl_crystal_colour red
_exptl_crystal_density_diffrn 1.437
_exptl_crystal_density_method 'not measured'
_exptl_crystal_description needle
_exptl_crystal_F_000 464
_exptl_crystal_size_max 0.40
_exptl_crystal_size_mid 0.01
_exptl_crystal_size_min 0.01
_refine_diff_density_max 0.394
_refine_diff_density_min -0.301
_refine_diff_density_rms 0.072
_refine_ls_extinction_method none
_refine_ls_goodness_of_fit_ref 0.913
_refine_ls_hydrogen_treatment noref
_refine_ls_matrix_type full
_refine_ls_number_parameters 289
_refine_ls_number_reflns 4779
_refine_ls_number_restraints 0
_refine_ls_restrained_S_all 0.913
_refine_ls_R_factor_all 0.1257
_refine_ls_R_factor_gt 0.0594
_refine_ls_shift/su_max 0.001
_refine_ls_shift/su_mean 0.000
_refine_ls_structure_factor_coef Fsqd
_refine_ls_weighting_details w=1/[\s^2^(Fo^2^)]
_refine_ls_weighting_scheme calc
_refine_ls_wR_factor_gt 0.1310
_refine_ls_wR_factor_ref 0.1612
_reflns_number_gt 2586
_reflns_number_total 4779
_reflns_threshold_expression >2sigma(I)
_cod_data_source_file ic062035rsi20061024_043631_3.cif
_cod_data_source_block (II)
_cod_depositor_comments
;
The following automatic conversions were performed:
'_symmetry_cell_setting' value 'Triclinic' changed to 'triclinic'
according to '/home/saulius/struct/CIF-dictionaries/cif_core.dic'
dictionary named 'cif_core.dic' version 2.4.1 from 2010-06-29.

Automatic conversion script
Id: cif_fix_enum 1527 2010-12-29 10:47:43Z saulius 
;
_cod_database_code 4307537

loop_
_symmetry_equiv_pos_as_xyz
'x, y, z'
'-x, -y, -z'

loop_
_atom_site_label
_atom_site_type_symbol
_atom_site_fract_x
_atom_site_fract_y
_atom_site_fract_z
_atom_site_U_iso_or_equiv
_atom_site_adp_type
_atom_site_occupancy
_atom_site_calc_flag
_atom_site_refinement_flags
_atom_site_disorder_assembly
_atom_site_disorder_group
Zn Zn 0.19657(11) 0.07536(7) 0.76814(2) 0.0497(2) Uani 1 d . . .
S S 0.7466(3) -0.25717(16) 0.88759(6) 0.0673(4) Uani 1 d . . .
O1 O 0.0438(6) 0.1142(4) 0.69307(13) 0.0603(9) Uani 1 d . . .
O2 O -0.1269(6) 0.1664(4) 0.81517(13) 0.0555(8) Uani 1 d . . .
O3 O 0.4121(6) 0.2534(4) 0.76692(14) 0.0625(9) Uani 1 d . . .
H3 H 0.5668 0.2258 0.7771 0.094 Uiso 1 calc R . .
N1 N 0.4722(8) -0.1065(5) 0.74000(17) 0.0573(10) Uani 1 d . . .
N2 N 0.6331(8) -0.1964(5) 0.77984(17) 0.0559(10) Uani 1 d . . .
N3 N 0.3541(7) -0.0370(4) 0.84309(15) 0.0458(9) Uani 1 d . . .
C1 C 0.5700(9) -0.1560(5) 0.8315(2) 0.0528(12) Uani 1 d . . .
C2 C 0.2898(10) 0.0116(5) 0.8935(2) 0.0516(12) Uani 1 d . . .
H2 H 0.4000 -0.0317 0.9224 0.062 Uiso 1 calc R . .
C3 C 0.0606(9) 0.1275(5) 0.90805(19) 0.0458(11) Uani 1 d . . .
C4 C -0.1369(8) 0.1971(5) 0.86904(19) 0.0457(11) Uani 1 d . . .
C5 C 0.1738(10) 0.0675(6) 0.6464(2) 0.0552(12) Uani 1 d . . .
C6 C 0.3993(11) -0.0484(6) 0.6426(2) 0.0628(14) Uani 1 d . . .
H6 H 0.4638 -0.0731 0.6061 0.075 Uiso 1 calc R . .
C7 C 0.5455(11) -0.1347(6) 0.6866(2) 0.0590(13) Uani 1 d . . .
C8 C 1.0047(11) -0.3872(6) 0.8499(3) 0.0767(16) Uani 1 d . . .
H8A H 1.1173 -0.4505 0.8765 0.115 Uiso 1 calc R . .
H8B H 1.1126 -0.3293 0.8259 0.115 Uiso 1 calc R . .
H8C H 0.9219 -0.4513 0.8274 0.115 Uiso 1 calc R . .
C9 C 0.0307(11) 0.1706(6) 0.9646(2) 0.0621(14) Uani 1 d . . .
H9 H 0.1609 0.1256 0.9896 0.075 Uiso 1 calc R . .
C10 C -0.1837(11) 0.2767(6) 0.9845(2) 0.0663(14) Uani 1 d . . .
H10 H -0.1982 0.3036 1.0221 0.080 Uiso 1 calc R . .
C11 C -0.3776(11) 0.3426(6) 0.9471(2) 0.0666(15) Uani 1 d . . .
H11 H -0.5234 0.4151 0.9598 0.080 Uiso 1 calc R . .
C12 C -0.3573(10) 0.3020(6) 0.8913(2) 0.0582(13) Uani 1 d . . .
H12 H -0.4940 0.3454 0.8676 0.070 Uiso 1 calc R . .
C13 C 0.7895(12) -0.2544(7) 0.6708(2) 0.0815(18) Uani 1 d . . .
H13A H 0.8670 -0.3037 0.7046 0.122 Uiso 1 calc R . .
H13B H 0.9208 -0.2055 0.6496 0.122 Uiso 1 calc R . .
H13C H 0.7357 -0.3298 0.6483 0.122 Uiso 1 calc R . .
C14 C 0.0675(11) 0.1514(6) 0.5944(2) 0.0577(13) Uani 1 d . . .
C17 C -0.1348(14) 0.3164(8) 0.4971(3) 0.0800(18) Uani 1 d . . .
H17 H -0.1980 0.3735 0.4651 0.096 Uiso 1 calc R A 1
C15A C -0.078(2) 0.2979(15) 0.5943(5) 0.065(3) Uani 0.50 d P B 1
H15A H -0.1148 0.3466 0.6284 0.078 Uiso 0.50 calc PR B 1
C16A C -0.173(3) 0.3758(17) 0.5462(6) 0.076(3) Uani 0.50 d P B 1
H16A H -0.2686 0.4757 0.5489 0.091 Uiso 0.50 calc PR B 1
C18A C 0.005(3) 0.1622(16) 0.4928(5) 0.083(4) Uani 0.50 d P B 1
H18A H 0.0352 0.1183 0.4576 0.099 Uiso 0.50 calc PR B 1
C19A C 0.097(2) 0.0776(14) 0.5405(5) 0.072(3) Uani 0.50 d P B 1
H19A H 0.1776 -0.0254 0.5381 0.086 Uiso 0.50 calc PR B 1
C15B C -0.199(2) 0.2188(14) 0.5912(5) 0.064(3) Uani 0.50 d P B 2
H15B H -0.3138 0.2103 0.6229 0.077 Uiso 0.50 calc PR B 2
C16B C -0.307(3) 0.2975(16) 0.5443(5) 0.077(4) Uani 0.50 d P B 2
H16B H -0.4909 0.3376 0.5437 0.092 Uiso 0.50 calc PR B 2
C18B C 0.142(3) 0.2721(15) 0.5021(5) 0.076(3) Uani 0.50 d P B 2
H18B H 0.2614 0.2983 0.4734 0.091 Uiso 0.50 calc PR B 2
C19B C 0.240(2) 0.1899(14) 0.5492(5) 0.073(3) Uani 0.50 d P B 2
H19B H 0.4254 0.1586 0.5516 0.088 Uiso 0.50 calc PR B 2
C20 C 0.4051(16) 0.3800(8) 0.7260(3) 0.114(3) Uani 1 d . . .
H20A H 0.2272 0.4072 0.7119 0.170 Uiso 1 calc R . .
H20B H 0.5331 0.3503 0.6953 0.170 Uiso 1 calc R . .
H20C H 0.4503 0.4669 0.7436 0.170 Uiso 1 calc R . .

loop_
_atom_site_aniso_label
_atom_site_aniso_U_11
_atom_site_aniso_U_22
_atom_site_aniso_U_33
_atom_site_aniso_U_23
_atom_site_aniso_U_13
_atom_site_aniso_U_12
Zn 0.0406(3) 0.0574(4) 0.0478(3) -0.0102(2) 0.0002(2) 0.0012(2)
S 0.0612(8) 0.0674(9) 0.0630(9) -0.0032(7) -0.0045(7) 0.0163(7)
O1 0.0489(19) 0.078(2) 0.050(2) -0.0159(17) -0.0038(16) 0.0029(18)
O2 0.0389(17) 0.076(2) 0.0485(19) -0.0195(16) -0.0027(14) 0.0038(16)
O3 0.0467(19) 0.070(2) 0.070(2) 0.0099(18) -0.0127(17) -0.0090(18)
N1 0.052(2) 0.060(3) 0.054(3) -0.008(2) 0.002(2) 0.004(2)
N2 0.054(2) 0.056(3) 0.053(3) -0.010(2) 0.003(2) 0.004(2)
N3 0.042(2) 0.048(2) 0.044(2) -0.0099(17) 0.0026(17) 0.0008(18)
C1 0.043(3) 0.051(3) 0.062(3) -0.007(2) 0.000(2) -0.002(2)
C2 0.051(3) 0.053(3) 0.048(3) 0.004(2) -0.005(2) -0.003(2)
C3 0.041(2) 0.047(3) 0.046(3) -0.009(2) 0.006(2) -0.001(2)
C4 0.036(2) 0.047(3) 0.054(3) -0.010(2) 0.003(2) -0.007(2)
C5 0.053(3) 0.064(3) 0.051(3) -0.010(2) 0.000(2) -0.017(3)
C6 0.069(3) 0.067(3) 0.050(3) -0.015(3) 0.008(3) -0.004(3)
C7 0.062(3) 0.062(3) 0.052(3) -0.011(2) 0.009(3) -0.008(3)
C8 0.061(3) 0.068(4) 0.090(4) -0.007(3) -0.005(3) 0.020(3)
C9 0.068(3) 0.064(3) 0.050(3) -0.011(2) -0.003(3) 0.001(3)
C10 0.075(4) 0.069(4) 0.050(3) -0.018(3) 0.003(3) 0.002(3)
C11 0.059(3) 0.066(3) 0.072(4) -0.024(3) 0.009(3) -0.001(3)
C12 0.044(3) 0.061(3) 0.065(3) -0.013(3) -0.010(2) 0.006(2)
C13 0.085(4) 0.081(4) 0.068(4) -0.010(3) 0.022(3) 0.009(3)
C14 0.058(3) 0.071(4) 0.048(3) -0.010(3) -0.001(2) -0.022(3)
C17 0.091(5) 0.086(5) 0.065(4) 0.013(3) -0.017(4) -0.021(4)
C15A 0.061(7) 0.073(8) 0.063(7) -0.013(6) 0.003(6) -0.018(7)
C16A 0.061(8) 0.094(10) 0.071(9) 0.009(7) -0.010(7) -0.011(7)
C18A 0.117(11) 0.097(10) 0.042(6) -0.005(6) -0.005(7) -0.036(9)
C19A 0.092(9) 0.065(7) 0.061(7) -0.011(6) -0.001(6) -0.023(7)
C15B 0.061(7) 0.076(8) 0.057(7) -0.022(6) 0.007(6) -0.010(7)
C16B 0.064(8) 0.087(9) 0.081(9) 0.013(7) -0.015(7) -0.020(7)
C18B 0.077(8) 0.095(9) 0.062(7) -0.002(6) 0.004(6) -0.032(8)
C19B 0.070(7) 0.084(9) 0.068(8) -0.004(6) 0.000(6) -0.022(7)
C20 0.118(6) 0.103(6) 0.117(6) 0.024(5) 0.005(5) -0.023(5)

loop_
_atom_type_symbol
_atom_type_description
_atom_type_scat_dispersion_real
_atom_type_scat_dispersion_imag
_atom_type_scat_source
C C 0.0033 0.0016 'International Tables Vol C Tables 4.2.6.8 and 6.1.1.4'
H H 0.0000 0.0000 'International Tables Vol C Tables 4.2.6.8 and 6.1.1.4'
N N 0.0061 0.0033 'International Tables Vol C Tables 4.2.6.8 and 6.1.1.4'
O O 0.0106 0.0060 'International Tables Vol C Tables 4.2.6.8 and 6.1.1.4'
S S 0.1246 0.1234 'International Tables Vol C Tables 4.2.6.8 and 6.1.1.4'
Zn Zn 0.2839 1.4301 'International Tables Vol C Tables 4.2.6.8 and 6.1.1.4'

loop_
_geom_angle_atom_site_label_1
_geom_angle_atom_site_label_2
_geom_angle_atom_site_label_3
_geom_angle
_geom_angle_site_symmetry_1
_geom_angle_site_symmetry_3
_geom_angle_publ_flag
O1 Zn O2 98.87(13) . . ?
O1 Zn N1 91.47(15) . . ?
O2 Zn N1 152.39(16) . . ?
O1 Zn O3 99.08(14) . . ?
O2 Zn O3 99.64(14) . . ?
N1 Zn O3 103.92(15) . . ?
O1 Zn N3 162.26(14) . . ?
O2 Zn N3 87.26(13) . . ?
N1 Zn N3 76.14(15) . . ?
O3 Zn N3 96.24(13) . . ?
C1 S C8 101.3(3) . . ?
C5 O1 Zn 123.7(3) . . ?
C4 O2 Zn 127.2(3) . . ?
C20 O3 Zn 127.8(4) . . ?
C20 O3 H3 109.5 . . ?
Zn O3 H3 113.0 . . ?
C7 N1 N2 115.2(4) . . ?
C7 N1 Zn 126.1(4) . . ?
N2 N1 Zn 117.8(3) . . ?
C1 N2 N1 113.4(4) . . ?
C2 N3 C1 122.7(4) . . ?
C2 N3 Zn 124.7(3) . . ?
C1 N3 Zn 111.7(3) . . ?
N2 C1 N3 120.3(4) . . ?
N2 C1 S 120.0(4) . . ?
N3 C1 S 119.6(4) . . ?
N3 C2 C3 124.8(4) . . ?
N3 C2 H2 117.6 . . ?
C3 C2 H2 117.6 . . ?
C9 C3 C4 119.3(4) . . ?
C9 C3 C2 116.7(4) . . ?
C4 C3 C2 124.0(4) . . ?
O2 C4 C12 119.2(4) . . ?
O2 C4 C3 124.3(4) . . ?
C12 C4 C3 116.5(4) . . ?
O1 C5 C6 125.4(5) . . ?
O1 C5 C14 114.8(5) . . ?
C6 C5 C14 119.8(5) . . ?
C5 C6 C7 129.2(5) . . ?
C5 C6 H6 115.4 . . ?
C7 C6 H6 115.4 . . ?
N1 C7 C6 120.0(5) . . ?
N1 C7 C13 121.4(5) . . ?
C6 C7 C13 118.6(4) . . ?
S C8 H8A 109.5 . . ?
S C8 H8B 109.5 . . ?
H8A C8 H8B 109.5 . . ?
S C8 H8C 109.5 . . ?
H8A C8 H8C 109.5 . . ?
H8B C8 H8C 109.5 . . ?
C10 C9 C3 122.5(5) . . ?
C10 C9 H9 118.7 . . ?
C3 C9 H9 118.7 . . ?
C9 C10 C11 118.3(5) . . ?
C9 C10 H10 120.8 . . ?
C11 C10 H10 120.8 . . ?
C12 C11 C10 120.9(5) . . ?
C12 C11 H11 119.5 . . ?
C10 C11 H11 119.5 . . ?
C11 C12 C4 122.3(5) . . ?
C11 C12 H12 118.9 . . ?
C4 C12 H12 118.9 . . ?
C7 C13 H13A 109.5 . . ?
C7 C13 H13B 109.5 . . ?
H13A C13 H13B 109.5 . . ?
C7 C13 H13C 109.5 . . ?
H13A C13 H13C 109.5 . . ?
H13B C13 H13C 109.5 . . ?
C15A C14 C15B 43.5(6) . . ?
C15A C14 C19B 91.8(8) . . ?
C15B C14 C19B 115.3(8) . . ?
C15A C14 C19A 115.6(8) . . ?
C15B C14 C19A 97.4(8) . . ?
C19B C14 C19A 56.6(6) . . ?
C15A C14 C5 123.1(6) . . ?
C15B C14 C5 121.9(7) . . ?
C19B C14 C5 121.9(7) . . ?
C19A C14 C5 121.3(7) . . ?
C16A C17 C18B 93.9(9) . . ?
C16A C17 C16B 46.0(7) . . ?
C18B C17 C16B 118.9(9) . . ?
C16A C17 C18A 119.1(9) . . ?
C18B C17 C18A 56.1(7) . . ?
C16B C17 C18A 99.7(8) . . ?
C16A C17 H17 120.5 . . ?
C18B C17 H17 118.9 . . ?
C16B C17 H17 121.2 . . ?
C18A C17 H17 120.5 . . ?
C16A C15A C14 123.0(11) . . ?
C16A C15A H15A 118.5 . . ?
C14 C15A H15A 118.5 . . ?
C17 C16A C15A 122.6(12) . . ?
C17 C16A H16A 118.7 . . ?
C15A C16A H16A 118.7 . . ?
C19A C18A C17 120.3(10) . . ?
C19A C18A H18A 119.9 . . ?
C17 C18A H18A 119.9 . . ?
C18A C19A C14 119.2(10) . . ?
C18A C19A H19A 120.4 . . ?
C14 C19A H19A 120.4 . . ?
C16B C15B C14 124.1(10) . . ?
C16B C15B H15B 117.9 . . ?
C14 C15B H15B 117.9 . . ?
C15B C16B C17 118.4(11) . . ?
C15B C16B H16B 120.8 . . ?
C17 C16B H16B 120.8 . . ?
C19B C18B C17 119.9(10) . . ?
C19B C18B H18B 120.1 . . ?
C17 C18B H18B 120.1 . . ?
C18B C19B C14 122.0(11) . . ?
C18B C19B H19B 119.0 . . ?
C14 C19B H19B 119.0 . . ?
O3 C20 H20A 109.5 . . ?
O3 C20 H20B 109.5 . . ?
H20A C20 H20B 109.5 . . ?
O3 C20 H20C 109.5 . . ?
H20A C20 H20C 109.5 . . ?
H20B C20 H20C 109.5 . . ?

loop_
_geom_bond_atom_site_label_1
_geom_bond_atom_site_label_2
_geom_bond_distance
_geom_bond_site_symmetry_2
_geom_bond_publ_flag
Zn O1 1.970(3) . ?
Zn O2 1.990(3) . ?
Zn N1 2.038(4) . ?
Zn O3 2.066(3) . ?
Zn N3 2.115(4) . ?
S C1 1.757(5) . ?
S C8 1.801(5) . ?
O1 C5 1.300(6) . ?
O2 C4 1.316(5) . ?
O3 C20 1.442(7) . ?
O3 H3 0.8200 . ?
N1 C7 1.323(6) . ?
N1 N2 1.400(5) . ?
N2 C1 1.300(6) . ?
N3 C2 1.294(5) . ?
N3 C1 1.396(6) . ?
C2 C3 1.437(6) . ?
C2 H2 0.9300 . ?
C3 C9 1.406(6) . ?
C3 C4 1.432(6) . ?
C4 C12 1.408(6) . ?
C5 C6 1.388(7) . ?
C5 C14 1.482(7) . ?
C6 C7 1.420(7) . ?
C6 H6 0.9300 . ?
C7 C13 1.513(7) . ?
C8 H8A 0.9600 . ?
C8 H8B 0.9600 . ?
C8 H8C 0.9600 . ?
C9 C10 1.374(7) . ?
C9 H9 0.9300 . ?
C10 C11 1.386(7) . ?
C10 H10 0.9300 . ?
C11 C12 1.383(7) . ?
C11 H11 0.9300 . ?
C12 H12 0.9300 . ?
C13 H13A 0.9600 . ?
C13 H13B 0.9600 . ?
C13 H13C 0.9600 . ?
C14 C15A 1.369(13) . ?
C14 C15B 1.373(13) . ?
C14 C19B 1.410(12) . ?
C14 C19A 1.453(11) . ?
C17 C16A 1.291(14) . ?
C17 C18B 1.391(14) . ?
C17 C16B 1.399(14) . ?
C17 C18A 1.423(14) . ?
C17 H17 0.9300 . ?
C15A C16A 1.365(16) . ?
C15A H15A 0.9300 . ?
C16A H16A 0.9300 . ?
C18A C19A 1.380(15) . ?
C18A H18A 0.9300 . ?
C19A H19A 0.9300 . ?
C15B C16B 1.369(16) . ?
C15B H15B 0.9300 . ?
C16B H16B 0.9300 . ?
C18B C19B 1.368(15) . ?
C18B H18B 0.9300 . ?
C19B H19B 0.9300 . ?
C20 H20A 0.9600 . ?
C20 H20B 0.9600 . ?
C20 H20C 0.9600 . ?

loop_
_geom_torsion_atom_site_label_1
_geom_torsion_atom_site_label_2
_geom_torsion_atom_site_label_3
_geom_torsion_atom_site_label_4
_geom_torsion
_geom_torsion_site_symmetry_1
_geom_torsion_site_symmetry_2
_geom_torsion_site_symmetry_3
_geom_torsion_site_symmetry_4
_geom_torsion_publ_flag
O2 Zn O1 C5 -176.0(4) . . . . ?
N1 Zn O1 C5 -21.7(4) . . . . ?
O3 Zn O1 C5 82.7(4) . . . . ?
N3 Zn O1 C5 -66.8(6) . . . . ?
O1 Zn O2 C4 -168.1(4) . . . . ?
N1 Zn O2 C4 81.2(5) . . . . ?
O3 Zn O2 C4 -67.2(4) . . . . ?
N3 Zn O2 C4 28.7(4) . . . . ?
O1 Zn O3 C20 9.3(5) . . . . ?
O2 Zn O3 C20 -91.4(5) . . . . ?
N1 Zn O3 C20 103.1(5) . . . . ?
N3 Zn O3 C20 -179.7(5) . . . . ?
O1 Zn N1 C7 18.1(4) . . . . ?
O2 Zn N1 C7 130.6(4) . . . . ?
O3 Zn N1 C7 -81.6(4) . . . . ?
N3 Zn N1 C7 -174.7(4) . . . . ?
O1 Zn N1 N2 -173.3(3) . . . . ?
O2 Zn N1 N2 -60.9(5) . . . . ?
O3 Zn N1 N2 86.9(3) . . . . ?
N3 Zn N1 N2 -6.2(3) . . . . ?
C7 N1 N2 C1 174.1(4) . . . . ?
Zn N1 N2 C1 4.4(5) . . . . ?
O1 Zn N3 C2 -136.6(4) . . . . ?
O2 Zn N3 C2 -25.7(4) . . . . ?
N1 Zn N3 C2 176.6(4) . . . . ?
O3 Zn N3 C2 73.7(4) . . . . ?
O1 Zn N3 C1 53.5(6) . . . . ?
O2 Zn N3 C1 164.5(3) . . . . ?
N1 Zn N3 C1 6.7(3) . . . . ?
O3 Zn N3 C1 -96.1(3) . . . . ?
N1 N2 C1 N3 2.1(6) . . . . ?
N1 N2 C1 S 179.1(3) . . . . ?
C2 N3 C1 N2 -177.2(4) . . . . ?
Zn N3 C1 N2 -7.1(5) . . . . ?
C2 N3 C1 S 5.8(6) . . . . ?
Zn N3 C1 S 175.8(2) . . . . ?
C8 S C1 N2 5.4(5) . . . . ?
C8 S C1 N3 -177.6(4) . . . . ?
C1 N3 C2 C3 -176.3(4) . . . . ?
Zn N3 C2 C3 14.9(6) . . . . ?
N3 C2 C3 C9 -177.0(4) . . . . ?
N3 C2 C3 C4 4.3(7) . . . . ?
Zn O2 C4 C12 160.7(3) . . . . ?
Zn O2 C4 C3 -20.9(6) . . . . ?
C9 C3 C4 O2 179.3(4) . . . . ?
C2 C3 C4 O2 -2.1(7) . . . . ?
C9 C3 C4 C12 -2.3(6) . . . . ?
C2 C3 C4 C12 176.3(4) . . . . ?
Zn O1 C5 C6 18.9(7) . . . . ?
Zn O1 C5 C14 -159.7(3) . . . . ?
O1 C5 C6 C7 -3.6(9) . . . . ?
C14 C5 C6 C7 174.8(5) . . . . ?
N2 N1 C7 C6 -178.9(4) . . . . ?
Zn N1 C7 C6 -10.1(7) . . . . ?
N2 N1 C7 C13 -1.0(7) . . . . ?
Zn N1 C7 C13 167.8(4) . . . . ?
C5 C6 C7 N1 -1.1(9) . . . . ?
C5 C6 C7 C13 -179.1(5) . . . . ?
C4 C3 C9 C10 0.7(7) . . . . ?
C2 C3 C9 C10 -178.0(5) . . . . ?
C3 C9 C10 C11 0.3(8) . . . . ?
C9 C10 C11 C12 0.4(8) . . . . ?
C10 C11 C12 C4 -2.3(8) . . . . ?
O2 C4 C12 C11 -178.3(4) . . . . ?
C3 C4 C12 C11 3.2(7) . . . . ?
O1 C5 C14 C15A 24.1(9) . . . . ?
C6 C5 C14 C15A -154.5(8) . . . . ?
O1 C5 C14 C15B -27.9(9) . . . . ?
C6 C5 C14 C15B 153.5(8) . . . . ?
O1 C5 C14 C19B 140.8(7) . . . . ?
C6 C5 C14 C19B -37.9(9) . . . . ?
O1 C5 C14 C19A -151.6(7) . . . . ?
C6 C5 C14 C19A 29.7(9) . . . . ?
C15B C14 C15A C16A -77.7(14) . . . . ?
C19B C14 C15A C16A 48.4(14) . . . . ?
C19A C14 C15A C16A -5.0(16) . . . . ?
C5 C14 C15A C16A 179.0(10) . . . . ?
C18B C17 C16A C15A -51.4(15) . . . . ?
C16B C17 C16A C15A 76.0(15) . . . . ?
C18A C17 C16A C15A 1.6(19) . . . . ?
C14 C15A C16A C17 1(2) . . . . ?
C16A C17 C18A C19A 0.4(17) . . . . ?
C18B C17 C18A C19A 74.1(13) . . . . ?
C16B C17 C18A C19A -44.3(14) . . . . ?
C17 C18A C19A C14 -4.6(17) . . . . ?
C15A C14 C19A C18A 6.7(14) . . . . ?
C15B C14 C19A C18A 48.2(13) . . . . ?
C19B C14 C19A C18A -67.4(12) . . . . ?
C5 C14 C19A C18A -177.3(9) . . . . ?
C15A C14 C15B C16B 73.8(15) . . . . ?
C19B C14 C15B C16B 10.5(16) . . . . ?
C19A C14 C15B C16B -45.9(14) . . . . ?
C5 C14 C15B C16B 179.9(10) . . . . ?
C14 C15B C16B C17 -3(2) . . . . ?
C16A C17 C16B C15B -72.9(14) . . . . ?
C18B C17 C16B C15B -8.1(18) . . . . ?
C18A C17 C16B C15B 48.4(14) . . . . ?
C16A C17 C18B C19B 50.9(14) . . . . ?
C16B C17 C18B C19B 10.1(17) . . . . ?
C18A C17 C18B C19B -71.9(12) . . . . ?
C17 C18B C19B C14 -1.8(18) . . . . ?
C15A C14 C19B C18B -46.2(12) . . . . ?
C15B C14 C19B C18B -8.2(15) . . . . ?
C19A C14 C19B C18B 73.6(12) . . . . ?
C5 C14 C19B C18B -177.6(9) . . . . ?
